data_4518974
loop_
_publ_author_name
'Morrison, Kathleen M.'
'McGuire, Ryan T.'
'Ferguson, Michael J.'
'Stradiotto, Mark'

_publ_section_title
;
 CgPhen-DalPhos Enables the Nickel-Catalyzed O-Arylation of Tertiary
 Alcohols with (Hetero)Aryl Electrophiles
;
_journal_name_full 'ACS Catalysis'
_journal_page_first 10878
_journal_page_last 10884
_journal_paper_doi 10.1021/acscatal.1c03010
_journal_year 2021
_chemical_formula_moiety 'C47 H59 Br0.41 Cl0.59 Ni O5 P2, 2(C H2 Cl2)'
_chemical_formula_sum 'C49 H63 Br0.41 Cl4.59 Ni O5 P2'
_chemical_formula_weight 1048.12
_space_group_crystal_system triclinic
_space_group_IT_number 2
_space_group_name_Hall '-P 1'
_space_group_name_H-M_alt 'P -1'
_atom_sites_solution_hydrogens geom
_atom_sites_solution_primary dual
_audit_creation_method SHELXL-2018/3
_cell_angle_alpha 79.809(3)
_cell_angle_beta 85.532(2)
_cell_angle_gamma 69.786(3)
_cell_formula_units_Z 2
_cell_length_a 10.7812(4)
_cell_length_b 12.0641(5)
_cell_length_c 22.7561(9)
_cell_measurement_reflns_used 9988
_cell_measurement_temperature 173(2)
_cell_measurement_theta_max 70.26
_cell_measurement_theta_min 3.95
_cell_volume 2733.2(2)
_computing_cell_refinement 'Bruker SAINT'
_computing_data_collection 'Bruker APEX2'
_computing_data_reduction 'Bruker SAINT'
_computing_molecular_graphics 'Bruker SHELXTL'
_computing_publication_material 'Bruker SHELXTL'
_computing_structure_refinement 'SHELXL-2018/3 (Sheldrick, 2018)'
_computing_structure_solution 'SHELXT-2014/5 (Sheldrick, 2015)'
_diffrn_ambient_temperature 173(2)
_diffrn_measured_fraction_theta_full 0.965
_diffrn_measured_fraction_theta_max 0.955
_diffrn_measurement_device_type 'Bruker APEX-II CCD'
_diffrn_measurement_method '\f and \w scans'
_diffrn_radiation_type CuK\a
_diffrn_radiation_wavelength 1.54178
_diffrn_reflns_av_R_equivalents 0.0376
_diffrn_reflns_av_unetI/netI 0.0662
_diffrn_reflns_Laue_measured_fraction_full 0.965
_diffrn_reflns_Laue_measured_fraction_max 0.955
_diffrn_reflns_limit_h_max 13
_diffrn_reflns_limit_h_min -13
_diffrn_reflns_limit_k_max 14
_diffrn_reflns_limit_k_min -14
_diffrn_reflns_limit_l_max 27
_diffrn_reflns_limit_l_min -27
_diffrn_reflns_number 17616
_diffrn_reflns_point_group_measured_fraction_full 0.965
_diffrn_reflns_point_group_measured_fraction_max 0.955
_diffrn_reflns_theta_full 67.679
_diffrn_reflns_theta_max 70.560
_diffrn_reflns_theta_min 1.973
_exptl_absorpt_coefficient_mu 3.803
_exptl_absorpt_correction_T_max 0.8960
_exptl_absorpt_correction_T_min 0.4771
_exptl_absorpt_correction_type numerical
_exptl_absorpt_process_details
; 
 SADABS 2016/2: Krause, L., Herbst-Irmer, R., Sheldrick G.M. & Stalke D., 
 J. Appl. Cryst. 48 (2015) 3-10 
;
_exptl_crystal_colour yellow
_exptl_crystal_density_diffrn 1.274
_exptl_crystal_description plate
_exptl_crystal_F_000 1095
_exptl_crystal_size_max 0.19
_exptl_crystal_size_mid 0.12
_exptl_crystal_size_min 0.027
_refine_diff_density_max 1.376
_refine_diff_density_min -0.834
_refine_diff_density_rms 0.060
_refine_ls_extinction_method none
_refine_ls_goodness_of_fit_ref 1.051
_refine_ls_hydrogen_treatment constr
_refine_ls_matrix_type full
_refine_ls_number_parameters 529
_refine_ls_number_reflns 10006
_refine_ls_number_restraints 54
_refine_ls_restrained_S_all 1.050
_refine_ls_R_factor_all 0.0686
_refine_ls_R_factor_gt 0.0558
_refine_ls_shift/su_max 0.001
_refine_ls_shift/su_mean 0.000
_refine_ls_structure_factor_coef Fsqd
_refine_ls_weighting_details 'w=1/[\s^2^(Fo^2^)+(0.0773P)^2^+1.6411P] where P=(Fo^2^+2Fc^2^)/3'
_refine_ls_weighting_scheme calc
_refine_ls_wR_factor_gt 0.1556
_refine_ls_wR_factor_ref 0.1660
_reflns_Friedel_coverage 0.000
_reflns_number_gt 7865
_reflns_number_total 10006
_reflns_threshold_expression 'I > 2\s(I)'
_cod_data_source_file cs1c03010_si_002.cif
_cod_data_source_block dal2005
_cod_original_cell_volume 2733.23(19)
_cod_database_code 4518974
_shelx_shelxl_version_number 2018/3
_shelx_space_group_comment
; 
The symmetry employed for this shelxl refinement is uniquely defined 
by the following loop, which should always be used as a source of 
symmetry information in preference to the above space-group names. 
They are only intended as comments. 
;

loop_
_space_group_symop_operation_xyz
'x, y, z'
'-x, -y, -z'

loop_
_atom_site_label
_atom_site_type_symbol
_atom_site_fract_x
_atom_site_fract_y
_atom_site_fract_z
_atom_site_U_iso_or_equiv
_atom_site_adp_type
_atom_site_occupancy
_atom_site_site_symmetry_order
_atom_site_calc_flag
_atom_site_refinement_flags_posn
_atom_site_refinement_flags_adp
_atom_site_refinement_flags_occupancy
_atom_site_disorder_assembly
_atom_site_disorder_group
Ni1 Ni 0.44803(4) 0.22736(5) 0.68632(2) 0.03686(15) Uani 1 1 d . . . . .
Cl1 Cl 0.2630(6) 0.2870(11) 0.7431(5) 0.0532(12) Uani 0.589(4) 1 d . . P A 1
Br1 Br 0.2631(4) 0.2738(7) 0.7493(3) 0.0630(15) Uani 0.411(4) 1 d . . P A 2
P1 P 0.62505(7) 0.19827(6) 0.62937(3) 0.03257(16) Uani 1 1 d . . . . .
P2 P 0.55524(7) 0.26632(7) 0.75065(3) 0.03495(17) Uani 1 1 d . . . . .
O1 O 0.5144(2) 0.31318(19) 0.52490(9) 0.0397(5) Uani 1 1 d . . . . .
O2 O 0.6833(2) 0.2096(2) 0.46273(9) 0.0419(5) Uani 1 1 d . . . . .
O3 O 0.8081(2) 0.0958(2) 0.54669(9) 0.0420(5) Uani 1 1 d . . . . .
O4 O 0.55490(19) 0.17217(18) 0.81096(9) 0.0370(4) Uani 1 1 d . . . . .
O5 O 0.5257(2) 0.39334(19) 0.77284(10) 0.0420(5) Uani 1 1 d . . . . .
C1 C 0.7616(3) 0.1973(3) 0.67332(13) 0.0370(6) Uani 1 1 d . . . . .
C2 C 0.7247(3) 0.2401(3) 0.72799(13) 0.0365(6) Uani 1 1 d . . . . .
C3 C 0.8188(3) 0.2532(3) 0.76282(15) 0.0444(7) Uani 1 1 d . . . . .
H3 H 0.792357 0.285806 0.798709 0.053 Uiso 1 1 calc R U . . .
C4 C 0.9499(3) 0.2188(4) 0.74487(16) 0.0523(8) Uani 1 1 d . . . . .
H4 H 1.013669 0.227829 0.768433 0.063 Uiso 1 1 calc R U . . .
C5 C 0.9885(3) 0.1717(4) 0.69313(17) 0.0548(9) Uani 1 1 d . . . . .
H5 H 1.079458 0.146043 0.681884 0.066 Uiso 1 1 calc R U . . .
C6 C 0.8966(3) 0.1607(3) 0.65681(15) 0.0482(8) Uani 1 1 d . . . . .
H6 H 0.924962 0.128534 0.620910 0.058 Uiso 1 1 calc R U . . .
C11 C 0.6064(3) 0.3237(3) 0.56488(13) 0.0378(6) Uani 1 1 d . . . . .
C12 C 0.5628(3) 0.2118(3) 0.49436(13) 0.0388(6) Uani 1 1 d . . . . .
C13 C 0.7830(3) 0.2016(3) 0.50251(13) 0.0430(7) Uani 1 1 d . . . . .
C14 C 0.6948(3) 0.0788(3) 0.58090(13) 0.0379(6) Uani 1 1 d . . . . .
C15 C 0.7366(3) 0.3125(3) 0.53178(14) 0.0446(7) Uani 1 1 d . . . . .
H15A H 0.725552 0.384117 0.500942 0.054 Uiso 1 1 calc R U . . .
H15B H 0.803933 0.308277 0.560070 0.054 Uiso 1 1 calc R U . . .
C16 C 0.5883(3) 0.0943(3) 0.53700(13) 0.0383(6) Uani 1 1 d . . . . .
H16A H 0.616965 0.026896 0.514065 0.046 Uiso 1 1 calc R U . . .
H16B H 0.505678 0.093613 0.559109 0.046 Uiso 1 1 calc R U . . .
C17 C 0.5427(4) 0.4441(3) 0.58545(15) 0.0504(8) Uani 1 1 d . . . . .
H17A H 0.596867 0.451223 0.616259 0.060 Uiso 1 1 calc R U . . .
H17B H 0.454172 0.450538 0.601929 0.060 Uiso 1 1 calc R U . . .
H17C H 0.535795 0.508221 0.551449 0.060 Uiso 1 1 calc R U . . .
C18 C 0.4603(3) 0.2311(3) 0.44812(15) 0.0475(7) Uani 1 1 d . . . . .
H18A H 0.374795 0.237655 0.468089 0.057 Uiso 1 1 calc R U . . .
H18B H 0.487657 0.163148 0.426260 0.057 Uiso 1 1 calc R U . . .
H18C H 0.452372 0.304850 0.420128 0.057 Uiso 1 1 calc R U . . .
C19 C 0.9082(4) 0.1869(4) 0.46581(16) 0.0565(9) Uani 1 1 d . . . . .
H19A H 0.978643 0.185602 0.490963 0.068 Uiso 1 1 calc R U . . .
H19B H 0.893340 0.253978 0.432731 0.068 Uiso 1 1 calc R U . . .
H19C H 0.934234 0.111657 0.449841 0.068 Uiso 1 1 calc R U . . .
C20 C 0.7440(4) -0.0458(3) 0.61701(15) 0.0490(8) Uani 1 1 d . . . . .
H20A H 0.670297 -0.062690 0.640214 0.059 Uiso 1 1 calc R U . . .
H20B H 0.812576 -0.050737 0.644193 0.059 Uiso 1 1 calc R U . . .
H20C H 0.780969 -0.104517 0.589971 0.059 Uiso 1 1 calc R U . . .
C21 C 0.5853(3) 0.2691(3) 0.88764(15) 0.0473(8) Uani 1 1 d . . . . .
C22 C 0.6286(3) 0.1689(3) 0.85973(13) 0.0417(7) Uani 1 1 d . . . . .
C23 C 0.7382(4) 0.0678(3) 0.87740(15) 0.0506(8) Uani 1 1 d . . . . .
C24 C 0.8133(5) 0.0814(4) 0.9210(2) 0.0746(13) Uani 1 1 d . . . . .
H24 H 0.889497 0.015924 0.934854 0.090 Uiso 1 1 calc R U . . .
C25 C 0.7820(5) 0.1866(5) 0.9454(2) 0.0930(19) Uani 1 1 d . . . . .
C26 C 0.6656(5) 0.2796(4) 0.9306(2) 0.0705(12) Uani 1 1 d . . . . .
C27 C 0.7704(4) -0.0531(3) 0.85565(16) 0.0533(8) Uani 1 1 d . . . . .
C28 C 0.8830(6) -0.1503(4) 0.8899(2) 0.0886(17) Uani 1 1 d . . . . .
H28A H 0.965568 -0.133896 0.879543 0.106 Uiso 1 1 calc R U . . .
H28B H 0.891186 -0.227974 0.879472 0.106 Uiso 1 1 calc R U . . .
H28C H 0.864958 -0.151894 0.932876 0.106 Uiso 1 1 calc R U . . .
C29 C 0.6476(5) -0.0930(4) 0.8688(2) 0.0802(14) Uani 1 1 d . . . . .
H29A H 0.572716 -0.034869 0.845867 0.096 Uiso 1 1 calc R U . . .
H29B H 0.625439 -0.097542 0.911499 0.096 Uiso 1 1 calc R U . . .
H29C H 0.667072 -0.171866 0.857178 0.096 Uiso 1 1 calc R U . . .
C30 C 0.8034(5) -0.0473(4) 0.78923(19) 0.0698(11) Uani 1 1 d . . . . .
H30A H 0.724726 0.003281 0.766401 0.084 Uiso 1 1 calc R U . . .
H30B H 0.832282 -0.128141 0.779002 0.084 Uiso 1 1 calc R U . . .
H30C H 0.874385 -0.013435 0.779462 0.084 Uiso 1 1 calc R U . . .
C31 C 0.8729(7) 0.1933(7) 0.9921(4) 0.151(4) Uani 1 1 d . . . . .
H31A H 0.823796 0.205076 1.029874 0.182 Uiso 1 1 calc R U . . .
H31B H 0.904653 0.260618 0.978105 0.182 Uiso 1 1 calc R U . . .
H31C H 0.948485 0.118694 0.998154 0.182 Uiso 1 1 calc R U . . .
C32 C 0.6314(6) 0.3911(5) 0.9589(3) 0.0950(19) Uani 1 1 d . . . . .
H32A H 0.558401 0.454995 0.937433 0.114 Uiso 1 1 calc R U . . .
H32B H 0.708790 0.416620 0.956946 0.114 Uiso 1 1 calc R U . . .
H32C H 0.604831 0.373800 1.000764 0.114 Uiso 1 1 calc R U . . .
C41 C 0.4526(3) 0.3632(3) 0.87359(15) 0.0443(7) Uani 1 1 d . . . . .
C42 C 0.4288(3) 0.4322(3) 0.81715(15) 0.0438(7) Uani 1 1 d . . . . .
C43 C 0.3210(3) 0.5368(3) 0.80460(17) 0.0510(8) Uani 1 1 d . . . . .
C44 C 0.2277(4) 0.5582(3) 0.85083(18) 0.0568(9) Uani 1 1 d . . . . .
H44 H 0.151943 0.628505 0.844561 0.068 Uiso 1 1 calc R U . . .
C45 C 0.2380(4) 0.4844(3) 0.90493(18) 0.0553(9) Uani 1 1 d . . . . .
C46 C 0.3537(4) 0.3865(3) 0.91787(15) 0.0519(8) Uani 1 1 d . . . . .
C47 C 0.3064(4) 0.6255(4) 0.7457(2) 0.0734(13) Uani 1 1 d . . . . .
C48 C 0.4324(6) 0.6581(5) 0.7328(3) 0.114(3) Uani 1 1 d . . . . .
H48A H 0.507722 0.585948 0.728083 0.136 Uiso 1 1 calc R U . . .
H48B H 0.448120 0.692872 0.766107 0.136 Uiso 1 1 calc R U . . .
H48C H 0.421787 0.716459 0.695997 0.136 Uiso 1 1 calc R U . . .
C49 C 0.2834(6) 0.5714(5) 0.6941(2) 0.102(2) Uani 1 1 d . . . . .
H49A H 0.199281 0.556350 0.700467 0.123 Uiso 1 1 calc R U . . .
H49B H 0.355574 0.495762 0.691746 0.123 Uiso 1 1 calc R U . . .
H49C H 0.280562 0.626923 0.656792 0.123 Uiso 1 1 calc R U . . .
C50 C 0.1904(6) 0.7417(4) 0.7491(3) 0.099(2) Uani 1 1 d . . . . .
H50A H 0.107895 0.723874 0.756008 0.118 Uiso 1 1 calc R U . . .
H50B H 0.185325 0.796819 0.711407 0.118 Uiso 1 1 calc R U . . .
H50C H 0.203785 0.778698 0.781966 0.118 Uiso 1 1 calc R U . . .
C51 C 0.1259(4) 0.5112(4) 0.9500(2) 0.0716(12) Uani 1 1 d . . . . .
H51A H 0.160073 0.512278 0.988475 0.086 Uiso 1 1 calc R U . . .
H51B H 0.084673 0.449323 0.954651 0.086 Uiso 1 1 calc R U . . .
H51C H 0.060112 0.589439 0.936133 0.086 Uiso 1 1 calc R U . . .
C52 C 0.3677(5) 0.3078(4) 0.97839(17) 0.0729(12) Uani 1 1 d . . . . .
H52A H 0.293634 0.277276 0.985509 0.087 Uiso 1 1 calc R U . . .
H52B H 0.367365 0.354641 1.009483 0.087 Uiso 1 1 calc R U . . .
H52C H 0.451046 0.240446 0.979350 0.087 Uiso 1 1 calc R U . . .
C61 C 0.3476(2) 0.1732(2) 0.63776(10) 0.0528(8) Uani 1 1 d G . . . .
C62 C 0.3604(2) 0.0528(2) 0.65117(9) 0.0493(8) Uani 1 1 d G . . . .
H62 H 0.417124 0.002122 0.682203 0.059 Uiso 0.451(9) 1 calc R U P B 2
C63 C 0.2903(2) 0.00667(16) 0.61918(11) 0.0573(9) Uani 1 1 d G . . . .
H63 H 0.299084 -0.075602 0.628339 0.069 Uiso 1 1 calc R U . . .
C64 C 0.2074(2) 0.0809(2) 0.57377(11) 0.0597(9) Uani 1 1 d G . . . .
H64 H 0.159447 0.049316 0.551904 0.072 Uiso 1 1 calc R U . . .
C65 C 0.1945(2) 0.2012(2) 0.56036(10) 0.0584(9) Uani 1 1 d G . . . .
H65 H 0.137848 0.251959 0.529332 0.070 Uiso 1 1 calc R U . . .
C66 C 0.2647(2) 0.24742(16) 0.59236(11) 0.0622(10) Uani 1 1 d G . . . .
H66A H 0.255887 0.329686 0.583196 0.075 Uiso 0.549(9) 1 calc R U P B 1
C67A C 0.4320(8) -0.0277(8) 0.7053(4) 0.070(2) Uani 0.549(9) 1 d . . P B 1
H67A H 0.510928 -0.008567 0.711245 0.084 Uiso 0.549(9) 1 calc R U P B 1
H67B H 0.458308 -0.111347 0.699363 0.084 Uiso 0.549(9) 1 calc R U P B 1
H67C H 0.373514 -0.015813 0.740507 0.084 Uiso 0.549(9) 1 calc R U P B 1
C67B C 0.2274(8) 0.3833(8) 0.5813(4) 0.057(2) Uani 0.451(9) 1 d . . P B 2
H67D H 0.193850 0.414354 0.618562 0.069 Uiso 0.451(9) 1 calc R U P B 2
H67E H 0.158823 0.418118 0.551018 0.069 Uiso 0.451(9) 1 calc R U P B 2
H67F H 0.305590 0.404877 0.567242 0.069 Uiso 0.451(9) 1 calc R U P B 2

loop_
_atom_site_aniso_label
_atom_site_aniso_U_11
_atom_site_aniso_U_22
_atom_site_aniso_U_33
_atom_site_aniso_U_23
_atom_site_aniso_U_13
_atom_site_aniso_U_12
Ni1 0.0228(2) 0.0498(3) 0.0360(3) -0.0064(2) -0.00135(19) -0.0099(2)
Cl1 0.0285(17) 0.082(2) 0.0477(16) -0.025(2) 0.0095(11) -0.0122(18)
Br1 0.0347(13) 0.105(3) 0.060(2) -0.0192(13) 0.0030(9) -0.0347(15)
P1 0.0253(3) 0.0375(4) 0.0317(3) -0.0023(3) -0.0013(3) -0.0079(3)
P2 0.0224(3) 0.0435(4) 0.0334(3) -0.0043(3) -0.0011(3) -0.0051(3)
O1 0.0382(11) 0.0423(11) 0.0364(10) -0.0030(9) -0.0065(9) -0.0111(9)
O2 0.0406(11) 0.0566(13) 0.0333(10) -0.0052(9) 0.0010(9) -0.0235(10)
O3 0.0337(10) 0.0513(12) 0.0383(10) -0.0053(9) 0.0059(9) -0.0135(9)
O4 0.0325(10) 0.0423(11) 0.0326(10) -0.0051(8) -0.0013(8) -0.0085(9)
O5 0.0324(10) 0.0408(11) 0.0446(11) -0.0073(9) 0.0072(9) -0.0036(9)
C1 0.0266(13) 0.0441(15) 0.0368(14) -0.0006(12) -0.0006(11) -0.0106(12)
C2 0.0258(13) 0.0399(15) 0.0394(14) -0.0022(12) -0.0035(11) -0.0070(12)
C3 0.0303(14) 0.0584(19) 0.0451(16) -0.0132(14) -0.0029(13) -0.0130(14)
C4 0.0288(15) 0.077(2) 0.0543(19) -0.0135(17) -0.0036(14) -0.0192(16)
C5 0.0241(14) 0.078(2) 0.058(2) -0.0091(18) 0.0009(14) -0.0137(15)
C6 0.0266(14) 0.069(2) 0.0430(16) -0.0094(15) 0.0039(12) -0.0101(15)
C11 0.0398(15) 0.0383(15) 0.0354(14) -0.0009(12) -0.0072(12) -0.0145(13)
C12 0.0380(15) 0.0451(16) 0.0357(14) -0.0049(12) 0.0012(12) -0.0184(13)
C13 0.0385(15) 0.0599(19) 0.0348(14) -0.0031(13) -0.0002(12) -0.0244(15)
C14 0.0317(14) 0.0405(15) 0.0379(14) -0.0042(12) 0.0041(12) -0.0095(12)
C15 0.0466(17) 0.0543(18) 0.0389(15) -0.0006(13) -0.0020(13) -0.0277(15)
C16 0.0384(15) 0.0400(15) 0.0375(14) -0.0066(12) 0.0033(12) -0.0150(13)
C17 0.067(2) 0.0385(16) 0.0406(16) -0.0021(13) -0.0092(16) -0.0114(16)
C18 0.0449(17) 0.0566(19) 0.0432(16) -0.0079(15) -0.0078(14) -0.0184(16)
C19 0.0465(19) 0.086(3) 0.0450(17) -0.0118(18) 0.0096(15) -0.0345(19)
C20 0.0509(19) 0.0405(16) 0.0456(17) -0.0017(14) 0.0040(15) -0.0066(15)
C21 0.0396(16) 0.0529(19) 0.0423(16) -0.0131(14) -0.0076(14) -0.0025(15)
C22 0.0344(14) 0.0470(17) 0.0351(14) -0.0054(13) -0.0068(12) -0.0021(13)
C23 0.0460(18) 0.0479(18) 0.0437(17) -0.0080(14) -0.0105(15) 0.0046(15)
C24 0.068(3) 0.066(3) 0.069(3) -0.019(2) -0.037(2) 0.015(2)
C25 0.089(3) 0.077(3) 0.094(3) -0.038(3) -0.061(3) 0.020(3)
C26 0.068(3) 0.067(3) 0.063(2) -0.030(2) -0.025(2) 0.009(2)
C27 0.053(2) 0.0429(17) 0.0487(18) -0.0057(15) -0.0074(16) 0.0037(16)
C28 0.095(4) 0.057(2) 0.083(3) -0.013(2) -0.032(3) 0.020(3)
C29 0.088(3) 0.055(2) 0.084(3) -0.002(2) 0.005(3) -0.012(2)
C30 0.085(3) 0.054(2) 0.059(2) -0.0145(19) 0.003(2) -0.007(2)
C31 0.140(6) 0.118(5) 0.170(7) -0.075(5) -0.118(6) 0.038(5)
C32 0.098(4) 0.084(3) 0.094(4) -0.051(3) -0.039(3) 0.006(3)
C41 0.0373(15) 0.0446(16) 0.0448(16) -0.0127(14) -0.0008(13) -0.0034(14)
C42 0.0331(15) 0.0438(16) 0.0476(17) -0.0117(14) 0.0082(13) -0.0042(13)
C43 0.0370(16) 0.0451(17) 0.057(2) -0.0046(16) 0.0065(15) 0.0002(14)
C44 0.0397(17) 0.0503(19) 0.064(2) -0.0055(17) 0.0102(16) 0.0017(16)
C45 0.0451(18) 0.055(2) 0.056(2) -0.0153(17) 0.0112(16) -0.0052(16)
C46 0.0512(19) 0.0539(19) 0.0418(17) -0.0117(15) 0.0060(15) -0.0063(16)
C47 0.056(2) 0.054(2) 0.075(3) 0.012(2) 0.017(2) 0.0108(19)
C48 0.091(4) 0.065(3) 0.142(5) 0.028(3) 0.046(4) -0.005(3)
C49 0.103(4) 0.087(4) 0.063(3) 0.006(3) -0.004(3) 0.028(3)
C50 0.087(4) 0.057(3) 0.102(4) 0.014(3) 0.024(3) 0.020(3)
C51 0.056(2) 0.081(3) 0.067(3) -0.018(2) 0.022(2) -0.010(2)
C52 0.086(3) 0.075(3) 0.0403(19) -0.0050(19) 0.0068(19) -0.009(2)
C61 0.058(2) 0.071(2) 0.0448(17) -0.0250(16) 0.0244(15) -0.0382(18)
C62 0.0317(15) 0.0561(19) 0.0575(19) -0.0110(16) 0.0093(14) -0.0128(14)
C63 0.0499(19) 0.064(2) 0.063(2) -0.0196(17) 0.0148(16) -0.0240(17)
C64 0.0453(18) 0.081(2) 0.062(2) -0.0279(19) 0.0060(16) -0.0261(18)
C65 0.0415(18) 0.079(2) 0.054(2) -0.0161(19) -0.0017(15) -0.0171(18)
C66 0.0318(16) 0.054(2) 0.102(3) -0.022(2) 0.0156(18) -0.0153(15)
C67A 0.056(4) 0.084(5) 0.073(5) -0.009(4) 0.006(3) -0.030(4)
C67B 0.037(4) 0.057(4) 0.075(6) -0.013(4) -0.004(4) -0.010(3)

loop_
_atom_type_symbol
_atom_type_description
_atom_type_scat_dispersion_real
_atom_type_scat_dispersion_imag
_atom_type_scat_source
C C 0.0181 0.0091 'International Tables Vol C Tables 4.2.6.8 and 6.1.1.4'
H H 0.0000 0.0000 'International Tables Vol C Tables 4.2.6.8 and 6.1.1.4'
O O 0.0492 0.0322 'International Tables Vol C Tables 4.2.6.8 and 6.1.1.4'
P P 0.2955 0.4335 'International Tables Vol C Tables 4.2.6.8 and 6.1.1.4'
Cl Cl 0.3639 0.7018 'International Tables Vol C Tables 4.2.6.8 and 6.1.1.4'
Ni Ni -3.0029 0.5091 'International Tables Vol C Tables 4.2.6.8 and 6.1.1.4'
Br Br -0.6763 1.2805 'International Tables Vol C Tables 4.2.6.8 and 6.1.1.4'

loop_
_geom_angle_atom_site_label_1
_geom_angle_atom_site_label_2
_geom_angle_atom_site_label_3
_geom_angle
_geom_angle_site_symmetry_1
_geom_angle_site_symmetry_3
_geom_angle_publ_flag
C61 Ni1 P2 171.19(8) . . ?
C61 Ni1 P1 97.36(7) . . ?
P2 Ni1 P1 87.34(3) . . ?
C61 Ni1 Cl1 87.2(2) . . ?
P2 Ni1 Cl1 89.2(2) . . ?
P1 Ni1 Cl1 171.3(3) . . ?
C61 Ni1 Br1 87.14(14) . . ?
P2 Ni1 Br1 88.58(13) . . ?
P1 Ni1 Br1 174.60(17) . . ?
C1 P1 C11 105.50(13) . . ?
C1 P1 C14 107.42(14) . . ?
C11 P1 C14 93.39(13) . . ?
C1 P1 Ni1 108.49(10) . . ?
C11 P1 Ni1 112.30(10) . . ?
C14 P1 Ni1 127.29(10) . . ?
O5 P2 O4 105.19(11) . . ?
O5 P2 C2 98.10(13) . . ?
O4 P2 C2 107.00(12) . . ?
O5 P2 Ni1 127.33(9) . . ?
O4 P2 Ni1 106.07(8) . . ?
C2 P2 Ni1 111.64(10) . . ?
C12 O1 C11 115.5(2) . . ?
C13 O2 C12 111.1(2) . . ?
C13 O3 C14 116.8(2) . . ?
C22 O4 P2 119.1(2) . . ?
C42 O5 P2 121.9(2) . . ?
C2 C1 C6 118.0(3) . . ?
C2 C1 P1 115.6(2) . . ?
C6 C1 P1 126.3(2) . . ?
C3 C2 C1 120.6(3) . . ?
C3 C2 P2 123.8(2) . . ?
C1 C2 P2 115.5(2) . . ?
C4 C3 C2 119.8(3) . . ?
C5 C4 C3 120.3(3) . . ?
C4 C5 C6 121.1(3) . . ?
C5 C6 C1 120.0(3) . . ?
O1 C11 C15 108.8(2) . . ?
O1 C11 C17 106.6(2) . . ?
C15 C11 C17 112.8(3) . . ?
O1 C11 P1 105.95(18) . . ?
C15 C11 P1 111.6(2) . . ?
C17 C11 P1 110.7(2) . . ?
O2 C12 O1 110.5(2) . . ?
O2 C12 C18 107.1(2) . . ?
O1 C12 C18 105.9(3) . . ?
O2 C12 C16 108.3(2) . . ?
O1 C12 C16 112.1(2) . . ?
C18 C12 C16 112.8(3) . . ?
O2 C13 O3 110.7(2) . . ?
O2 C13 C19 106.6(3) . . ?
O3 C13 C19 106.5(3) . . ?
O2 C13 C15 108.2(3) . . ?
O3 C13 C15 110.6(2) . . ?
C19 C13 C15 114.1(3) . . ?
O3 C14 C20 106.2(2) . . ?
O3 C14 C16 107.8(2) . . ?
C20 C14 C16 113.0(3) . . ?
O3 C14 P1 110.0(2) . . ?
C20 C14 P1 112.5(2) . . ?
C16 C14 P1 107.24(19) . . ?
C13 C15 C11 110.6(2) . . ?
C12 C16 C14 110.1(2) . . ?
C22 C21 C26 119.0(3) . . ?
C22 C21 C41 120.5(3) . . ?
C26 C21 C41 120.5(3) . . ?
C21 C22 C23 124.2(3) . . ?
C21 C22 O4 116.2(3) . . ?
C23 C22 O4 119.6(3) . . ?
C24 C23 C22 114.2(3) . . ?
C24 C23 C27 121.2(3) . . ?
C22 C23 C27 124.4(3) . . ?
C23 C24 C25 123.3(4) . . ?
C26 C25 C24 120.1(4) . . ?
C26 C25 C31 120.5(4) . . ?
C24 C25 C31 119.2(4) . . ?
C25 C26 C21 118.4(4) . . ?
C25 C26 C32 119.4(4) . . ?
C21 C26 C32 122.2(4) . . ?
C28 C27 C30 108.8(4) . . ?
C28 C27 C23 111.9(3) . . ?
C30 C27 C23 113.3(3) . . ?
C28 C27 C29 106.2(4) . . ?
C30 C27 C29 108.5(4) . . ?
C23 C27 C29 107.8(3) . . ?
C42 C41 C46 119.1(3) . . ?
C42 C41 C21 120.3(3) . . ?
C46 C41 C21 120.4(3) . . ?
C41 C42 C43 123.3(3) . . ?
C41 C42 O5 115.7(3) . . ?
C43 C42 O5 120.9(3) . . ?
C42 C43 C44 114.5(3) . . ?
C42 C43 C47 123.7(3) . . ?
C44 C43 C47 121.8(3) . . ?
C45 C44 C43 124.2(3) . . ?
C44 C45 C46 119.4(3) . . ?
C44 C45 C51 119.7(3) . . ?
C46 C45 C51 120.8(4) . . ?
C45 C46 C41 118.4(3) . . ?
C45 C46 C52 119.6(3) . . ?
C41 C46 C52 122.0(3) . . ?
C49 C47 C50 108.1(5) . . ?
C49 C47 C48 109.0(5) . . ?
C50 C47 C48 107.6(4) . . ?
C49 C47 C43 110.8(4) . . ?
C50 C47 C43 111.5(3) . . ?
C48 C47 C43 109.6(4) . . ?
C62 C61 C66 120.0 . . ?
C62 C61 Ni1 116.12(14) . . ?
C66 C61 Ni1 123.88(14) . . ?
C63 C62 C61 120.0 . . ?
C63 C62 C67A 116.9(4) . . ?
C61 C62 C67A 122.5(4) . . ?
C62 C63 C64 120.0 . . ?
C63 C64 C65 120.0 . . ?
C66 C65 C64 120.0 . . ?
C65 C66 C61 120.0 . . ?
C65 C66 C67B 115.9(4) . . ?
C61 C66 C67B 123.4(4) . . ?

loop_
_geom_bond_atom_site_label_1
_geom_bond_atom_site_label_2
_geom_bond_distance
_geom_bond_site_symmetry_2
_geom_bond_publ_flag
Ni1 C61 1.9366(17) . ?
Ni1 P2 2.1406(9) . ?
Ni1 P1 2.1812(8) . ?
Ni1 Cl1 2.259(7) . ?
Ni1 Br1 2.326(5) . ?
P1 C1 1.838(3) . ?
P1 C11 1.880(3) . ?
P1 C14 1.882(3) . ?
P2 O5 1.617(2) . ?
P2 O4 1.620(2) . ?
P2 C2 1.793(3) . ?
O1 C12 1.433(4) . ?
O1 C11 1.449(3) . ?
O2 C13 1.426(4) . ?
O2 C12 1.430(3) . ?
O3 C13 1.436(4) . ?
O3 C14 1.452(3) . ?
O4 C22 1.402(4) . ?
O5 C42 1.411(3) . ?
C1 C2 1.407(4) . ?
C1 C6 1.409(4) . ?
C2 C3 1.402(4) . ?
C3 C4 1.378(4) . ?
C4 C5 1.371(5) . ?
C5 C6 1.393(5) . ?
C11 C15 1.515(4) . ?
C11 C17 1.517(4) . ?
C12 C18 1.516(4) . ?
C12 C16 1.521(4) . ?
C13 C19 1.504(4) . ?
C13 C15 1.512(5) . ?
C14 C20 1.516(4) . ?
C14 C16 1.522(4) . ?
C21 C22 1.385(5) . ?
C21 C26 1.404(5) . ?
C21 C41 1.502(4) . ?
C22 C23 1.397(4) . ?
C23 C24 1.392(5) . ?
C23 C27 1.541(5) . ?
C24 C25 1.398(6) . ?
C25 C26 1.381(6) . ?
C25 C31 1.532(6) . ?
C26 C32 1.512(6) . ?
C27 C28 1.515(5) . ?
C27 C30 1.521(5) . ?
C27 C29 1.549(7) . ?
C41 C42 1.391(5) . ?
C41 C46 1.399(5) . ?
C42 C43 1.391(4) . ?
C43 C44 1.392(5) . ?
C43 C47 1.542(5) . ?
C44 C45 1.373(5) . ?
C45 C46 1.398(5) . ?
C45 C51 1.507(5) . ?
C46 C52 1.514(5) . ?
C47 C49 1.513(8) . ?
C47 C50 1.532(5) . ?
C47 C48 1.534(8) . ?
C61 C62 1.3900 . ?
C61 C66 1.3900 . ?
C62 C63 1.3900 . ?
C62 C67A 1.504(9) . ?
C63 C64 1.3900 . ?
C64 C65 1.3900 . ?
C65 C66 1.3900 . ?
C66 C67B 1.526(9) . ?

loop_
_geom_torsion_atom_site_label_1
_geom_torsion_atom_site_label_2
_geom_torsion_atom_site_label_3
_geom_torsion_atom_site_label_4
_geom_torsion
_geom_torsion_site_symmetry_1
_geom_torsion_site_symmetry_2
_geom_torsion_site_symmetry_3
_geom_torsion_site_symmetry_4
_geom_torsion_publ_flag
C61 Ni1 P1 C1 -162.76(13) . . . . ?
P2 Ni1 P1 C1 9.77(11) . . . . ?
C61 Ni1 P1 C11 81.02(13) . . . . ?
P2 Ni1 P1 C11 -106.45(10) . . . . ?
C61 Ni1 P1 C14 -32.10(14) . . . . ?
P2 Ni1 P1 C14 140.42(12) . . . . ?
P1 Ni1 P2 O5 113.68(10) . . . . ?
Cl1 Ni1 P2 O5 -58.3(4) . . . . ?
Br1 Ni1 P2 O5 -62.8(2) . . . . ?
P1 Ni1 P2 O4 -122.08(8) . . . . ?
Cl1 Ni1 P2 O4 65.9(4) . . . . ?
Br1 Ni1 P2 O4 61.5(2) . . . . ?
P1 Ni1 P2 C2 -5.87(11) . . . . ?
Cl1 Ni1 P2 C2 -177.9(4) . . . . ?
Br1 Ni1 P2 C2 177.7(2) . . . . ?
O5 P2 O4 C22 -48.7(2) . . . . ?
C2 P2 O4 C22 55.0(2) . . . . ?
Ni1 P2 O4 C22 174.28(18) . . . . ?
O4 P2 O5 C42 -42.6(3) . . . . ?
C2 P2 O5 C42 -152.7(2) . . . . ?
Ni1 P2 O5 C42 82.0(2) . . . . ?
C11 P1 C1 C2 107.2(2) . . . . ?
C14 P1 C1 C2 -154.1(2) . . . . ?
Ni1 P1 C1 C2 -13.4(3) . . . . ?
C11 P1 C1 C6 -71.4(3) . . . . ?
C14 P1 C1 C6 27.3(3) . . . . ?
Ni1 P1 C1 C6 168.1(3) . . . . ?
C6 C1 C2 C3 4.2(5) . . . . ?
P1 C1 C2 C3 -174.5(2) . . . . ?
C6 C1 C2 P2 -172.1(2) . . . . ?
P1 C1 C2 P2 9.2(3) . . . . ?
O5 P2 C2 C3 47.2(3) . . . . ?
O4 P2 C2 C3 -61.5(3) . . . . ?
Ni1 P2 C2 C3 -177.1(2) . . . . ?
O5 P2 C2 C1 -136.6(2) . . . . ?
O4 P2 C2 C1 114.7(2) . . . . ?
Ni1 P2 C2 C1 -0.9(3) . . . . ?
C1 C2 C3 C4 -3.0(5) . . . . ?
P2 C2 C3 C4 173.0(3) . . . . ?
C2 C3 C4 C5 -0.1(6) . . . . ?
C3 C4 C5 C6 1.9(6) . . . . ?
C4 C5 C6 C1 -0.6(6) . . . . ?
C2 C1 C6 C5 -2.4(5) . . . . ?
P1 C1 C6 C5 176.1(3) . . . . ?
C12 O1 C11 C15 50.5(3) . . . . ?
C12 O1 C11 C17 172.4(2) . . . . ?
C12 O1 C11 P1 -69.6(3) . . . . ?
C1 P1 C11 O1 170.97(19) . . . . ?
C14 P1 C11 O1 61.8(2) . . . . ?
Ni1 P1 C11 O1 -71.0(2) . . . . ?
C1 P1 C11 C15 52.7(2) . . . . ?
C14 P1 C11 C15 -56.5(2) . . . . ?
Ni1 P1 C11 C15 170.68(18) . . . . ?
C1 P1 C11 C17 -73.8(3) . . . . ?
C14 P1 C11 C17 177.0(2) . . . . ?
Ni1 P1 C11 C17 44.2(2) . . . . ?
C13 O2 C12 O1 60.3(3) . . . . ?
C13 O2 C12 C18 175.3(3) . . . . ?
C13 O2 C12 C16 -62.8(3) . . . . ?
C11 O1 C12 O2 -54.8(3) . . . . ?
C11 O1 C12 C18 -170.5(2) . . . . ?
C11 O1 C12 C16 66.1(3) . . . . ?
C12 O2 C13 O3 58.8(3) . . . . ?
C12 O2 C13 C19 174.2(3) . . . . ?
C12 O2 C13 C15 -62.6(3) . . . . ?
C14 O3 C13 O2 -53.8(3) . . . . ?
C14 O3 C13 C19 -169.3(3) . . . . ?
C14 O3 C13 C15 66.1(3) . . . . ?
C13 O3 C14 C20 171.8(3) . . . . ?
C13 O3 C14 C16 50.4(3) . . . . ?
C13 O3 C14 P1 -66.2(3) . . . . ?
C1 P1 C14 O3 -53.2(2) . . . . ?
C11 P1 C14 O3 54.2(2) . . . . ?
Ni1 P1 C14 O3 175.74(13) . . . . ?
C1 P1 C14 C20 64.9(3) . . . . ?
C11 P1 C14 C20 172.3(2) . . . . ?
Ni1 P1 C14 C20 -66.1(3) . . . . ?
C1 P1 C14 C16 -170.22(19) . . . . ?
C11 P1 C14 C16 -62.8(2) . . . . ?
Ni1 P1 C14 C16 58.7(2) . . . . ?
O2 C13 C15 C11 58.4(3) . . . . ?
O3 C13 C15 C11 -63.0(3) . . . . ?
C19 C13 C15 C11 176.9(3) . . . . ?
O1 C11 C15 C13 -51.4(3) . . . . ?
C17 C11 C15 C13 -169.5(3) . . . . ?
P1 C11 C15 C13 65.2(3) . . . . ?
O2 C12 C16 C14 59.9(3) . . . . ?
O1 C12 C16 C14 -62.3(3) . . . . ?
C18 C12 C16 C14 178.3(3) . . . . ?
O3 C14 C16 C12 -52.0(3) . . . . ?
C20 C14 C16 C12 -169.1(2) . . . . ?
P1 C14 C16 C12 66.4(3) . . . . ?
C26 C21 C22 C23 10.0(6) . . . . ?
C41 C21 C22 C23 -168.1(3) . . . . ?
C26 C21 C22 O4 -170.3(4) . . . . ?
C41 C21 C22 O4 11.6(5) . . . . ?
P2 O4 C22 C21 67.1(3) . . . . ?
P2 O4 C22 C23 -113.1(3) . . . . ?
C21 C22 C23 C24 -8.4(6) . . . . ?
O4 C22 C23 C24 171.9(4) . . . . ?
C21 C22 C23 C27 166.7(4) . . . . ?
O4 C22 C23 C27 -13.0(5) . . . . ?
C22 C23 C24 C25 0.2(8) . . . . ?
C27 C23 C24 C25 -175.0(5) . . . . ?
C23 C24 C25 C26 6.1(10) . . . . ?
C23 C24 C25 C31 -178.6(6) . . . . ?
C24 C25 C26 C21 -4.5(9) . . . . ?
C31 C25 C26 C21 -179.8(6) . . . . ?
C24 C25 C26 C32 178.1(6) . . . . ?
C31 C25 C26 C32 2.7(10) . . . . ?
C22 C21 C26 C25 -3.1(7) . . . . ?
C41 C21 C26 C25 175.1(5) . . . . ?
C22 C21 C26 C32 174.3(5) . . . . ?
C41 C21 C26 C32 -7.6(7) . . . . ?
C24 C23 C27 C28 3.7(6) . . . . ?
C22 C23 C27 C28 -171.0(4) . . . . ?
C24 C23 C27 C30 -119.8(5) . . . . ?
C22 C23 C27 C30 65.5(5) . . . . ?
C24 C23 C27 C29 120.1(5) . . . . ?
C22 C23 C27 C29 -54.6(5) . . . . ?
C22 C21 C41 C42 -66.4(5) . . . . ?
C26 C21 C41 C42 115.5(4) . . . . ?
C22 C21 C41 C46 116.6(4) . . . . ?
C26 C21 C41 C46 -61.5(5) . . . . ?
C46 C41 C42 C43 11.5(6) . . . . ?
C21 C41 C42 C43 -165.5(3) . . . . ?
C46 C41 C42 O5 -171.8(3) . . . . ?
C21 C41 C42 O5 11.2(5) . . . . ?
P2 O5 C42 C41 64.4(4) . . . . ?
P2 O5 C42 C43 -118.9(3) . . . . ?
C41 C42 C43 C44 -8.9(6) . . . . ?
O5 C42 C43 C44 174.5(3) . . . . ?
C41 C42 C43 C47 168.7(4) . . . . ?
O5 C42 C43 C47 -7.8(6) . . . . ?
C42 C43 C44 C45 0.0(6) . . . . ?
C47 C43 C44 C45 -177.7(4) . . . . ?
C43 C44 C45 C46 6.1(7) . . . . ?
C43 C44 C45 C51 -175.1(4) . . . . ?
C44 C45 C46 C41 -3.5(6) . . . . ?
C51 C45 C46 C41 177.7(4) . . . . ?
C44 C45 C46 C52 177.6(4) . . . . ?
C51 C45 C46 C52 -1.3(6) . . . . ?
C42 C41 C46 C45 -4.8(5) . . . . ?
C21 C41 C46 C45 172.2(4) . . . . ?
C42 C41 C46 C52 174.1(4) . . . . ?
C21 C41 C46 C52 -8.9(6) . . . . ?
C42 C43 C47 C49 69.3(6) . . . . ?
C44 C43 C47 C49 -113.2(5) . . . . ?
C42 C43 C47 C50 -170.1(5) . . . . ?
C44 C43 C47 C50 7.4(7) . . . . ?
C42 C43 C47 C48 -51.1(6) . . . . ?
C44 C43 C47 C48 126.4(5) . . . . ?
P1 Ni1 C61 C62 91.69(11) . . . . ?
Cl1 Ni1 C61 C62 -95.8(4) . . . . ?
Br1 Ni1 C61 C62 -91.3(2) . . . . ?
P1 Ni1 C61 C66 -89.34(12) . . . . ?
Cl1 Ni1 C61 C66 83.2(4) . . . . ?
Br1 Ni1 C61 C66 87.7(3) . . . . ?
C66 C61 C62 C63 0.0 . . . . ?
Ni1 C61 C62 C63 179.01(15) . . . . ?
C66 C61 C62 C67A -170.7(4) . . . . ?
Ni1 C61 C62 C67A 8.3(4) . . . . ?
C61 C62 C63 C64 0.0 . . . . ?
C67A C62 C63 C64 171.2(4) . . . . ?
C62 C63 C64 C65 0.0 . . . . ?
C63 C64 C65 C66 0.0 . . . . ?
C64 C65 C66 C61 0.0 . . . . ?
C64 C65 C66 C67B -170.5(4) . . . . ?
C62 C61 C66 C65 0.0 . . . . ?
Ni1 C61 C66 C65 -178.93(16) . . . . ?
C62 C61 C66 C67B 169.8(4) . . . . ?
Ni1 C61 C66 C67B -9.2(4) . . . . ?
